data_7108612
loop_
_publ_author_name
'Leigh Loots'
'Helene Wahl'
'Leandi van der Westhuizen'
'Delia A. Haynes'
'Tanya le Roex'

_publ_section_title
;
 Interconversion between different stoichiometric forms of a
 three-component crystal via liquid-assisted grinding
;
_journal_name_full Chem.Commun.
_journal_page_first 11507
_journal_paper_doi 10.1039/c2cc36313e
_journal_volume 48
_journal_year 2012
_chemical_formula_moiety 'C23 H14 O6, 2(C6 H13 N2), 3(H2 O)'
_chemical_formula_sum 'C35 H46 N4 O9'
_chemical_formula_weight 666.76
_chemical_name_common \2
_chemical_name_systematic
;
?
;
_space_group_IT_number 14
_symmetry_cell_setting monoclinic
_symmetry_space_group_name_Hall '-P 2ybc'
_symmetry_space_group_name_H-M 'P 1 21/c 1'
_atom_sites_solution_hydrogens geom
_atom_sites_solution_primary direct
_atom_sites_solution_secondary difmap
_audit_creation_method SHELXL-97
_audit_update_record
;
2012-08-28 # Formatted by publCIF
;
_cell_angle_alpha 90.00
_cell_angle_beta 95.548(2)
_cell_angle_gamma 90.00
_cell_formula_units_Z 4
_cell_length_a 13.8658(4)
_cell_length_b 9.0624(3)
_cell_length_c 26.4347(9)
_cell_measurement_reflns_used 4220
_cell_measurement_temperature 100(2)
_cell_measurement_theta_max 27.20
_cell_measurement_theta_min 2.24
_cell_volume 3306.16(18)
_computing_cell_refinement 'SAINT (Bruker, 2009)'
_computing_data_collection 'APEX2 (Bruker, 2009)'
_computing_data_reduction SAINT
_computing_molecular_graphics 'X-Seed (Barbour, 2001; Atwood & Barbour, 2003)'
_computing_structure_refinement 'SHELXL-97 (Sheldrick, 1997)'
_computing_structure_solution 'SHELXS-97 (Sheldrick, 1990)'
_diffrn_ambient_temperature 100(2)
_diffrn_measured_fraction_theta_full 0.999
_diffrn_measured_fraction_theta_max 0.968
_diffrn_measurement_device_type 'Bruker APEX CCD area -detector'
_diffrn_measurement_method \w
_diffrn_radiation_monochromator graphite
_diffrn_radiation_source 'fine-focus sealed tube'
_diffrn_radiation_type MoK\a
_diffrn_radiation_wavelength 0.71073
_diffrn_reflns_av_R_equivalents 0.0497
_diffrn_reflns_av_sigmaI/netI 0.0544
_diffrn_reflns_limit_h_max 18
_diffrn_reflns_limit_h_min -18
_diffrn_reflns_limit_k_max 12
_diffrn_reflns_limit_k_min -8
_diffrn_reflns_limit_l_max 19
_diffrn_reflns_limit_l_min -35
_diffrn_reflns_number 26197
_diffrn_reflns_theta_full 26.00
_diffrn_reflns_theta_max 28.25
_diffrn_reflns_theta_min 1.55
_diffrn_standards_number 0
_exptl_absorpt_coefficient_mu 0.097
_exptl_absorpt_correction_T_max 0.9780
_exptl_absorpt_correction_T_min 0.9686
_exptl_absorpt_correction_type multi-scan
_exptl_absorpt_process_details 'SADABS, 2009'
_exptl_crystal_colour colourless
_exptl_crystal_density_diffrn 1.340
_exptl_crystal_density_method 'not measured'
_exptl_crystal_description block
_exptl_crystal_F_000 1424
_exptl_crystal_size_max 0.33
_exptl_crystal_size_mid 0.27
_exptl_crystal_size_min 0.23
_refine_diff_density_max 0.338
_refine_diff_density_min -0.266
_refine_diff_density_rms 0.056
_refine_ls_extinction_method none
_refine_ls_goodness_of_fit_ref 1.019
_refine_ls_hydrogen_treatment mixed
_refine_ls_matrix_type full
_refine_ls_number_parameters 473
_refine_ls_number_reflns 7912
_refine_ls_number_restraints 0
_refine_ls_restrained_S_all 1.019
_refine_ls_R_factor_all 0.0785
_refine_ls_R_factor_gt 0.0489
_refine_ls_shift/su_max 0.000
_refine_ls_shift/su_mean 0.000
_refine_ls_structure_factor_coef Fsqd
_refine_ls_weighting_details 'calc w=1/[\s^2^(Fo^2^)+(0.0510P)^2^+0.9022P] where P=(Fo^2^+2Fc^2^)/3'
_refine_ls_weighting_scheme calc
_refine_ls_wR_factor_gt 0.1074
_refine_ls_wR_factor_ref 0.1221
_reflns_number_gt 5518
_reflns_number_total 7912
_reflns_threshold_expression >2\sI)
_cod_data_source_file c2cc36313e.txt
_cod_data_source_block 2.CIF
_cod_original_sg_symbol_H-M P21/c
_cod_database_code 7108612

loop_
_symmetry_equiv_pos_as_xyz
'x, y, z'
'-x, y+1/2, -z+1/2'
'-x, -y, -z'
'x, -y-1/2, z-1/2'

loop_
_atom_site_label
_atom_site_type_symbol
_atom_site_fract_x
_atom_site_fract_y
_atom_site_fract_z
_atom_site_U_iso_or_equiv
_atom_site_adp_type
_atom_site_occupancy
_atom_site_symmetry_multiplicity
_atom_site_calc_flag
_atom_site_refinement_flags
O1 O 0.38119(9) 0.99685(15) -0.22762(4) 0.0260(3) Uani 1 1 d .
C1 C 0.41276(12) 0.98339(19) -0.18116(6) 0.0167(3) Uani 1 1 d .
O2 O 0.50145(8) 0.98488(15) -0.16661(4) 0.0238(3) Uani 1 1 d .
C2 C 0.34050(12) 0.96315(18) -0.14286(6) 0.0147(3) Uani 1 1 d .
O3 O 0.46891(8) 0.96367(14) -0.07451(4) 0.0204(3) Uani 1 1 d .
C3 C 0.37343(12) 0.95023(18) -0.08995(6) 0.0151(3) Uani 1 1 d .
H3 H 0.4992(19) 0.969(3) -0.1040(10) 0.065(8) Uiso 1 1 d .
H4 H 0.2401(16) 0.765(3) 0.1155(9) 0.047(7) Uiso 1 1 d .
H1A H 0.4712(17) 0.976(2) -0.2667(8) 0.042(6) Uiso 1 1 d .
H8W1 H 0.2737(19) 0.520(3) 0.2294(9) 0.050(7) Uiso 1 1 d .
H9W2 H 0.1253(19) 0.211(3) 0.2267(9) 0.059(8) Uiso 1 1 d .
H1B H 0.0878(16) 1.014(3) 0.3316(9) 0.044(6) Uiso 1 1 d .
H7W1 H 0.118(2) 0.930(3) 0.2524(11) 0.064(8) Uiso 1 1 d .
H8W2 H 0.2086(18) 0.616(3) 0.2009(9) 0.056(8) Uiso 1 1 d .
H9W1 H 0.1390(19) 0.368(3) 0.2302(10) 0.063(9) Uiso 1 1 d .
H7W2 H 0.032(2) 0.862(3) 0.2712(11) 0.077(10) Uiso 1 1 d .
O4 O 0.26618(9) 0.78285(13) 0.08398(4) 0.0213(3) Uani 1 1 d .
C4 C 0.30953(12) 0.92415(18) -0.05353(6) 0.0147(3) Uani 1 1 d .
O5 O 0.19105(10) 0.80370(14) 0.16603(4) 0.0255(3) Uani 1 1 d .
C5 C 0.20948(12) 0.90810(18) -0.06951(6) 0.0143(3) Uani 1 1 d .
O6 O 0.17307(9) 1.02178(14) 0.20259(4) 0.0224(3) Uani 1 1 d .
C6 C 0.13949(12) 0.87281(18) -0.03520(6) 0.0170(3) Uani 1 1 d .
H6 H 0.1600 0.8591 -0.0002 0.020 Uiso 1 1 calc R
O7 O 0.09111(11) 0.89914(16) 0.28052(5) 0.0291(3) Uani 1 1 d .
C7 C 0.04356(12) 0.85834(19) -0.05182(6) 0.0193(4) Uani 1 1 d .
H7 H -0.0016 0.8350 -0.0282 0.023 Uiso 1 1 calc R
O8 O 0.22084(10) 0.51797(17) 0.20593(5) 0.0278(3) Uani 1 1 d .
C8 C 0.01061(12) 0.87759(19) -0.10355(6) 0.0188(4) Uani 1 1 d .
H8 H -0.0564 0.8687 -0.1146 0.023 Uiso 1 1 calc R
O9 O 0.09921(11) 0.29150(19) 0.23851(5) 0.0306(3) Uani 1 1 d .
C9 C 0.07568(12) 0.90922(19) -0.13785(6) 0.0177(4) Uani 1 1 d .
H9 H 0.0534 0.9212 -0.1727 0.021 Uiso 1 1 calc R
C10 C 0.17540(12) 0.92429(18) -0.12205(6) 0.0150(3) Uani 1 1 d .
C11 C 0.24313(12) 0.95160(18) -0.15768(6) 0.0160(3) Uani 1 1 d .
H11 H 0.2208 0.9622 -0.1926 0.019 Uiso 1 1 calc R
C12 C 0.35021(12) 0.90075(19) 0.00134(6) 0.0157(3) Uani 1 1 d .
H12A H 0.4214 0.9128 0.0030 0.019 Uiso 1 1 calc R
H12B H 0.3375 0.7970 0.0104 0.019 Uiso 1 1 calc R
C13 C 0.31355(11) 0.99869(18) 0.04215(6) 0.0148(3) Uani 1 1 d .
C14 C 0.27504(12) 0.93216(18) 0.08309(6) 0.0148(3) Uani 1 1 d .
C15 C 0.24386(12) 1.01740(19) 0.12423(6) 0.0154(3) Uani 1 1 d .
C16 C 0.25329(11) 1.16724(19) 0.12313(6) 0.0157(3) Uani 1 1 d .
H16 H 0.2328 1.2241 0.1503 0.019 Uiso 1 1 calc R
C17 C 0.29272(11) 1.23980(19) 0.08267(6) 0.0152(3) Uani 1 1 d .
C18 C 0.30275(12) 1.39546(19) 0.08236(6) 0.0186(4) Uani 1 1 d .
H18 H 0.2801 1.4520 0.1091 0.022 Uiso 1 1 calc R
C19 C 0.34457(12) 1.4653(2) 0.04421(6) 0.0200(4) Uani 1 1 d .
H19 H 0.3506 1.5697 0.0443 0.024 Uiso 1 1 calc R
C20 C 0.37886(13) 1.3809(2) 0.00460(6) 0.0198(4) Uani 1 1 d .
H20 H 0.4095 1.4292 -0.0214 0.024 Uiso 1 1 calc R
C21 C 0.36851(12) 1.23140(19) 0.00332(6) 0.0173(4) Uani 1 1 d .
H21 H 0.3914 1.1774 -0.0239 0.021 Uiso 1 1 calc R
C22 C 0.32412(11) 1.15404(19) 0.04197(6) 0.0147(3) Uani 1 1 d .
C23 C 0.19974(12) 0.9429(2) 0.16756(6) 0.0173(4) Uani 1 1 d .
N1A N 0.51768(11) 0.96366(17) -0.29068(5) 0.0214(3) Uani 1 1 d .
C2A C 0.61168(14) 0.9038(3) -0.26748(7) 0.0352(5) Uani 1 1 d .
H2A1 H 0.6016 0.8069 -0.2515 0.042 Uiso 1 1 calc R
H2A2 H 0.6407 0.9720 -0.2410 0.042 Uiso 1 1 calc R
C3A C 0.67937(14) 0.8868(3) -0.31002(7) 0.0335(5) Uani 1 1 d .
H3A1 H 0.7388 0.9460 -0.3015 0.040 Uiso 1 1 calc R
H3A2 H 0.6987 0.7821 -0.3124 0.040 Uiso 1 1 calc R
N4A N 0.63202(11) 0.93544(17) -0.35923(6) 0.0246(4) Uani 1 1 d .
C5A C 0.60242(18) 1.0895(2) -0.35598(9) 0.0419(6) Uani 1 1 d .
H5A1 H 0.5706 1.1216 -0.3893 0.050 Uiso 1 1 calc R
H5A2 H 0.6604 1.1519 -0.3478 0.050 Uiso 1 1 calc R
C6A C 0.53165(17) 1.1104(2) -0.31471(8) 0.0357(5) Uani 1 1 d .
H6A1 H 0.5587 1.1819 -0.2888 0.043 Uiso 1 1 calc R
H6A2 H 0.4688 1.1489 -0.3302 0.043 Uiso 1 1 calc R
C7A C 0.47447(14) 0.8587(2) -0.33023(7) 0.0263(4) Uani 1 1 d .
H7A1 H 0.4109 0.8958 -0.3452 0.032 Uiso 1 1 calc R
H7A2 H 0.4648 0.7608 -0.3149 0.032 Uiso 1 1 calc R
C8A C 0.54521(13) 0.8461(2) -0.37164(7) 0.0254(4) Uani 1 1 d .
H8A1 H 0.5642 0.7415 -0.3752 0.031 Uiso 1 1 calc R
H8A2 H 0.5122 0.8789 -0.4046 0.031 Uiso 1 1 calc R
N1B N 0.07566(11) 1.05680(16) 0.36461(5) 0.0203(3) Uani 1 1 d .
C2B C 0.08251(17) 1.2207(2) 0.36962(7) 0.0320(5) Uani 1 1 d .
H2B1 H 0.0420 1.2692 0.3415 0.038 Uiso 1 1 calc R
H2B2 H 0.1504 1.2535 0.3686 0.038 Uiso 1 1 calc R
C3B C 0.04572(15) 1.2608(2) 0.42155(7) 0.0277(4) Uani 1 1 d .
H3B1 H 0.0924 1.3289 0.4402 0.033 Uiso 1 1 calc R
H3B2 H -0.0173 1.3124 0.4156 0.033 Uiso 1 1 calc R
N4B N 0.03424(11) 1.12917(16) 0.45253(5) 0.0199(3) Uani 1 1 d .
C5B C 0.12424(13) 1.0433(2) 0.45609(6) 0.0237(4) Uani 1 1 d .
H5B1 H 0.1186 0.9590 0.4794 0.028 Uiso 1 1 calc R
H5B2 H 0.1786 1.1061 0.4704 0.028 Uiso 1 1 calc R
C6B C 0.14591(13) 0.9852(2) 0.40350(6) 0.0212(4) Uani 1 1 d .
H6B1 H 0.2132 1.0102 0.3971 0.025 Uiso 1 1 calc R
H6B2 H 0.1384 0.8767 0.4020 0.025 Uiso 1 1 calc R
C7B C -0.02532(13) 1.0091(2) 0.37154(6) 0.0240(4) Uani 1 1 d .
H7B1 H -0.0333 0.9028 0.3637 0.029 Uiso 1 1 calc R
H7B2 H -0.0722 1.0651 0.3483 0.029 Uiso 1 1 calc R
C8B C -0.04366(13) 1.0388(2) 0.42719(6) 0.0218(4) Uani 1 1 d .
H8B1 H -0.1064 1.0904 0.4282 0.026 Uiso 1 1 calc R
H8B2 H -0.0474 0.9438 0.4454 0.026 Uiso 1 1 calc R

loop_
_atom_site_aniso_label
_atom_site_aniso_U_11
_atom_site_aniso_U_22
_atom_site_aniso_U_33
_atom_site_aniso_U_23
_atom_site_aniso_U_13
_atom_site_aniso_U_12
O1 0.0196(6) 0.0453(9) 0.0136(6) 0.0020(5) 0.0047(5) 0.0004(6)
C1 0.0191(9) 0.0155(9) 0.0160(8) -0.0013(6) 0.0049(6) 0.0010(7)
O2 0.0158(6) 0.0383(8) 0.0179(6) -0.0014(5) 0.0045(5) -0.0005(5)
C2 0.0191(8) 0.0120(9) 0.0134(7) -0.0008(6) 0.0038(6) 0.0010(6)
O3 0.0143(6) 0.0312(8) 0.0157(6) -0.0017(5) 0.0016(5) 0.0003(5)
C3 0.0160(8) 0.0130(9) 0.0162(8) -0.0014(6) 0.0022(6) -0.0001(6)
O4 0.0330(7) 0.0145(7) 0.0175(6) 0.0005(5) 0.0084(5) -0.0012(5)
C4 0.0191(9) 0.0108(8) 0.0143(7) -0.0007(6) 0.0029(6) 0.0015(6)
O5 0.0378(8) 0.0201(7) 0.0201(6) 0.0014(5) 0.0109(5) -0.0032(6)
C5 0.0179(8) 0.0099(8) 0.0155(7) -0.0016(6) 0.0036(6) 0.0002(6)
O6 0.0296(7) 0.0216(7) 0.0174(6) -0.0014(5) 0.0096(5) -0.0018(5)
C6 0.0231(9) 0.0123(9) 0.0164(8) -0.0006(6) 0.0051(6) -0.0018(7)
O7 0.0397(9) 0.0312(9) 0.0184(6) -0.0035(6) 0.0131(6) -0.0090(7)
C7 0.0211(9) 0.0156(9) 0.0223(8) -0.0014(7) 0.0085(7) -0.0009(7)
O8 0.0299(8) 0.0264(8) 0.0254(7) 0.0023(6) -0.0056(6) -0.0013(6)
C8 0.0162(8) 0.0158(9) 0.0246(8) -0.0008(7) 0.0022(7) -0.0003(7)
O9 0.0360(8) 0.0258(8) 0.0318(7) -0.0011(6) 0.0121(6) 0.0027(7)
C9 0.0199(9) 0.0159(9) 0.0171(8) -0.0017(7) 0.0006(6) 0.0013(7)
C10 0.0180(8) 0.0124(8) 0.0151(7) -0.0011(6) 0.0034(6) 0.0001(6)
C11 0.0201(9) 0.0158(9) 0.0122(7) -0.0001(6) 0.0020(6) -0.0004(7)
C12 0.0193(9) 0.0151(9) 0.0129(7) -0.0008(6) 0.0019(6) 0.0022(7)
C13 0.0140(8) 0.0172(9) 0.0130(7) -0.0001(6) 0.0006(6) 0.0009(6)
C14 0.0156(8) 0.0137(9) 0.0150(7) -0.0005(6) 0.0015(6) 0.0009(6)
C15 0.0146(8) 0.0198(9) 0.0118(7) 0.0005(6) 0.0011(6) 0.0002(7)
C16 0.0133(8) 0.0202(9) 0.0138(7) -0.0030(6) 0.0020(6) 0.0005(7)
C17 0.0137(8) 0.0170(9) 0.0146(7) -0.0015(6) 0.0003(6) -0.0001(6)
C18 0.0197(9) 0.0185(10) 0.0176(8) -0.0024(7) 0.0020(6) 0.0017(7)
C19 0.0239(9) 0.0142(9) 0.0217(8) 0.0011(7) 0.0020(7) -0.0011(7)
C20 0.0230(9) 0.0198(10) 0.0173(8) 0.0033(7) 0.0056(7) -0.0015(7)
C21 0.0179(9) 0.0194(10) 0.0151(8) -0.0001(7) 0.0033(6) 0.0005(7)
C22 0.0122(8) 0.0165(9) 0.0153(7) 0.0009(6) -0.0001(6) 0.0014(6)
C23 0.0165(8) 0.0196(10) 0.0157(8) 0.0013(7) 0.0021(6) -0.0021(7)
N1A 0.0232(8) 0.0237(9) 0.0187(7) 0.0015(6) 0.0098(6) 0.0004(7)
C2A 0.0199(10) 0.0618(16) 0.0244(9) 0.0042(9) 0.0050(8) 0.0063(10)
C3A 0.0203(10) 0.0531(15) 0.0285(10) -0.0061(9) 0.0092(8) 0.0013(9)
N4A 0.0295(9) 0.0211(9) 0.0254(8) -0.0002(6) 0.0142(6) -0.0020(7)
C5A 0.0660(16) 0.0220(12) 0.0441(12) -0.0007(9) 0.0376(11) -0.0021(11)
C6A 0.0498(14) 0.0204(11) 0.0414(12) -0.0028(9) 0.0268(10) -0.0009(9)
C7A 0.0266(10) 0.0291(11) 0.0241(9) -0.0031(8) 0.0080(7) -0.0026(8)
C8A 0.0289(10) 0.0277(11) 0.0208(9) -0.0009(8) 0.0082(7) 0.0010(8)
N1B 0.0292(9) 0.0179(8) 0.0151(7) 0.0000(6) 0.0083(6) 0.0006(6)
C2B 0.0586(14) 0.0170(10) 0.0231(9) 0.0024(8) 0.0171(9) -0.0023(9)
C3B 0.0447(12) 0.0164(10) 0.0235(9) -0.0016(7) 0.0112(8) -0.0015(8)
N4B 0.0239(8) 0.0190(8) 0.0172(7) 0.0002(6) 0.0046(6) 0.0005(6)
C5B 0.0225(9) 0.0299(11) 0.0188(8) -0.0018(7) 0.0018(7) 0.0018(8)
C6B 0.0181(9) 0.0256(10) 0.0206(8) 0.0002(7) 0.0060(7) 0.0007(7)
C7B 0.0210(9) 0.0305(11) 0.0201(8) -0.0024(8) 0.0000(7) 0.0030(8)
C8B 0.0183(9) 0.0259(10) 0.0217(8) -0.0014(7) 0.0049(7) 0.0017(7)

loop_
_atom_type_symbol
_atom_type_description
_atom_type_scat_dispersion_real
_atom_type_scat_dispersion_imag
_atom_type_scat_source
C C 0.0033 0.0016 'International Tables Vol C Tables 4.2.6.8 and 6.1.1.4'
H H 0.0000 0.0000 'International Tables Vol C Tables 4.2.6.8 and 6.1.1.4'
N N 0.0061 0.0033 'International Tables Vol C Tables 4.2.6.8 and 6.1.1.4'
O O 0.0106 0.0060 'International Tables Vol C Tables 4.2.6.8 and 6.1.1.4'

loop_
_geom_angle_atom_site_label_1
_geom_angle_atom_site_label_2
_geom_angle_atom_site_label_3
_geom_angle
O2 C1 O1 122.19(15)
O2 C1 C2 119.54(14)
O1 C1 C2 118.27(14)
C11 C2 C3 118.94(14)
C11 C2 C1 121.21(14)
C3 C2 C1 119.81(14)
C3 O3 H3 105.2(16)
O3 C3 C4 118.49(14)
O3 C3 C2 119.81(14)
C4 C3 C2 121.69(15)
C14 O4 H4 103.0(14)
C3 C4 C5 118.80(14)
C3 C4 C12 118.83(14)
C5 C4 C12 122.16(14)
C4 C5 C6 122.64(14)
C4 C5 C10 120.03(14)
C6 C5 C10 117.31(15)
C7 C6 C5 121.19(15)
C7 C6 H6 119.4
C5 C6 H6 119.4
H7W1 O7 H7W2 109(2)
C6 C7 C8 120.94(15)
C6 C7 H7 119.5
C8 C7 H7 119.5
H8W1 O8 H8W2 102(2)
C9 C8 C7 119.69(15)
C9 C8 H8 120.2
C7 C8 H8 120.2
H9W2 O9 H9W1 105(2)
C8 C9 C10 120.88(15)
C8 C9 H9 119.6
C10 C9 H9 119.6
C9 C10 C11 120.93(14)
C9 C10 C5 119.96(15)
C11 C10 C5 119.08(15)
C2 C11 C10 121.40(14)
C2 C11 H11 119.3
C10 C11 H11 119.3
C4 C12 C13 118.47(14)
C4 C12 H12A 107.7
C13 C12 H12A 107.7
C4 C12 H12B 107.7
C13 C12 H12B 107.7
H12A C12 H12B 107.1
C14 C13 C22 118.79(14)
C14 C13 C12 118.61(15)
C22 C13 C12 122.41(14)
O4 C14 C13 119.17(14)
O4 C14 C15 119.26(14)
C13 C14 C15 121.57(15)
C16 C15 C14 118.90(14)
C16 C15 C23 120.52(14)
C14 C15 C23 120.57(15)
C15 C16 C17 121.67(15)
C15 C16 H16 119.2
C17 C16 H16 119.2
C16 C17 C18 120.91(15)
C16 C17 C22 119.09(15)
C18 C17 C22 119.99(15)
C19 C18 C17 120.93(16)
C19 C18 H18 119.5
C17 C18 H18 119.5
C18 C19 C20 119.51(16)
C18 C19 H19 120.2
C20 C19 H19 120.2
C21 C20 C19 120.90(16)
C21 C20 H20 119.6
C19 C20 H20 119.6
C20 C21 C22 121.50(15)
C20 C21 H21 119.2
C22 C21 H21 119.2
C13 C22 C21 122.89(15)
C13 C22 C17 119.96(14)
C21 C22 C17 117.12(15)
O6 C23 O5 123.85(15)
O6 C23 C15 118.42(15)
O5 C23 C15 117.73(14)
C2A N1A C7A 109.40(15)
C2A N1A C6A 110.80(16)
C7A N1A C6A 109.18(15)
C2A N1A H1A 113.0(13)
C7A N1A H1A 106.8(13)
C6A N1A H1A 107.6(14)
N1A C2A C3A 107.86(15)
N1A C2A H2A1 110.1
C3A C2A H2A1 110.1
N1A C2A H2A2 110.1
C3A C2A H2A2 110.1
H2A1 C2A H2A2 108.4
N4A C3A C2A 111.42(15)
N4A C3A H3A1 109.3
C2A C3A H3A1 109.3
N4A C3A H3A2 109.3
C2A C3A H3A2 109.3
H3A1 C3A H3A2 108.0
C5A N4A C8A 108.24(16)
C5A N4A C3A 109.82(16)
C8A N4A C3A 108.72(15)
N4A C5A C6A 111.09(16)
N4A C5A H5A1 109.4
C6A C5A H5A1 109.4
N4A C5A H5A2 109.4
C6A C5A H5A2 109.4
H5A1 C5A H5A2 108.0
N1A C6A C5A 107.90(16)
N1A C6A H6A1 110.1
C5A C6A H6A1 110.1
N1A C6A H6A2 110.1
C5A C6A H6A2 110.1
H6A1 C6A H6A2 108.4
N1A C7A C8A 107.70(15)
N1A C7A H7A1 110.2
C8A C7A H7A1 110.2
N1A C7A H7A2 110.2
C8A C7A H7A2 110.2
H7A1 C7A H7A2 108.5
N4A C8A C7A 111.45(14)
N4A C8A H8A1 109.3
C7A C8A H8A1 109.3
N4A C8A H8A2 109.3
C7A C8A H8A2 109.3
H8A1 C8A H8A2 108.0
C2B N1B C7B 109.21(15)
C2B N1B C6B 109.81(15)
C7B N1B C6B 110.28(13)
C2B N1B H1B 117.0(13)
C7B N1B H1B 103.8(13)
C6B N1B H1B 106.6(13)
N1B C2B C3B 106.71(14)
N1B C2B H2B1 110.4
C3B C2B H2B1 110.4
N1B C2B H2B2 110.4
C3B C2B H2B2 110.4
H2B1 C2B H2B2 108.6
N4B C3B C2B 111.50(15)
N4B C3B H3B1 109.3
C2B C3B H3B1 109.3
N4B C3B H3B2 109.3
C2B C3B H3B2 109.3
H3B1 C3B H3B2 108.0
C3B N4B C8B 108.36(14)
C3B N4B C5B 109.29(14)
C8B N4B C5B 108.54(14)
N4B C5B C6B 111.23(14)
N4B C5B H5B1 109.4
C6B C5B H5B1 109.4
N4B C5B H5B2 109.4
C6B C5B H5B2 109.4
H5B1 C5B H5B2 108.0
N1B C6B C5B 107.53(14)
N1B C6B H6B1 110.2
C5B C6B H6B1 110.2
N1B C6B H6B2 110.2
C5B C6B H6B2 110.2
H6B1 C6B H6B2 108.5
N1B C7B C8B 108.06(14)
N1B C7B H7B1 110.1
C8B C7B H7B1 110.1
N1B C7B H7B2 110.1
C8B C7B H7B2 110.1
H7B1 C7B H7B2 108.4
N4B C8B C7B 110.59(14)
N4B C8B H8B1 109.5
C7B C8B H8B1 109.5
N4B C8B H8B2 109.5
C7B C8B H8B2 109.5
H8B1 C8B H8B2 108.1

loop_
_geom_bond_atom_site_label_1
_geom_bond_atom_site_label_2
_geom_bond_distance
O1 C1 1.2691(19)
C1 O2 1.253(2)
C1 C2 1.503(2)
C2 C11 1.373(2)
C2 C3 1.434(2)
O3 C3 1.3527(19)
O3 H3 0.92(3)
C3 C4 1.390(2)
O4 C14 1.359(2)
O4 H4 0.95(2)
C4 C5 1.418(2)
C4 C12 1.519(2)
O5 C23 1.268(2)
C5 C6 1.427(2)
C5 C10 1.431(2)
O6 C23 1.254(2)
C6 C7 1.366(2)
C6 H6 0.9500
O7 H7W1 0.91(3)
O7 H7W2 0.90(3)
C7 C8 1.410(2)
C7 H7 0.9500
O8 H8W1 0.91(3)
O8 H8W2 0.91(3)
C8 C9 1.370(2)
C8 H8 0.9500
O9 H9W2 0.88(3)
O9 H9W1 0.92(3)
C9 C10 1.412(2)
C9 H9 0.9500
C10 C11 1.415(2)
C11 H11 0.9500
C12 C13 1.522(2)
C12 H12A 0.9900
C12 H12B 0.9900
C13 C14 1.390(2)
C13 C22 1.416(2)
C14 C15 1.434(2)
C15 C16 1.365(2)
C15 C23 1.509(2)
C16 C17 1.410(2)
C16 H16 0.9500
C17 C18 1.418(2)
C17 C22 1.429(2)
C18 C19 1.366(2)
C18 H18 0.9500
C19 C20 1.415(2)
C19 H19 0.9500
C20 C21 1.363(2)
C20 H20 0.9500
C21 C22 1.427(2)
C21 H21 0.9500
N1A C2A 1.488(2)
N1A C7A 1.495(2)
N1A C6A 1.495(2)
N1A H1A 0.95(2)
C2A C3A 1.541(3)
C2A H2A1 0.9900
C2A H2A2 0.9900
C3A N4A 1.467(2)
C3A H3A1 0.9900
C3A H3A2 0.9900
N4A C5A 1.460(3)
N4A C8A 1.461(2)
C5A C6A 1.548(3)
C5A H5A1 0.9900
C5A H5A2 0.9900
C6A H6A1 0.9900
C6A H6A2 0.9900
C7A C8A 1.543(2)
C7A H7A1 0.9900
C7A H7A2 0.9900
C8A H8A1 0.9900
C8A H8A2 0.9900
N1B C2B 1.494(2)
N1B C7B 1.493(2)
N1B C6B 1.494(2)
N1B H1B 0.98(2)
C2B C3B 1.553(2)
C2B H2B1 0.9900
C2B H2B2 0.9900
C3B N4B 1.465(2)
C3B H3B1 0.9900
C3B H3B2 0.9900
N4B C8B 1.465(2)
N4B C5B 1.466(2)
C5B C6B 1.543(2)
C5B H5B1 0.9900
C5B H5B2 0.9900
C6B H6B1 0.9900
C6B H6B2 0.9900
C7B C8B 1.541(2)
C7B H7B1 0.9900
C7B H7B2 0.9900
C8B H8B1 0.9900
C8B H8B2 0.9900

loop_
_geom_hbond_atom_site_label_D
_geom_hbond_atom_site_label_H
_geom_hbond_atom_site_label_A
_geom_hbond_distance_DH
_geom_hbond_distance_HA
_geom_hbond_distance_DA
_geom_hbond_angle_DHA
_geom_hbond_site_symmetry_A
O8 H8W1 O1 0.91(3) 1.79(3) 2.7003(18) 173(2) 4_576
N1A H1A O1 0.95(2) 1.71(2) 2.6573(19) 176(2) .
O3 H3 O2 0.92(3) 1.67(3) 2.5260(16) 154(2) .
N1B H1B O7 0.98(2) 1.71(2) 2.6684(19) 164(2) .
O7 H7W1 O6 0.91(3) 1.79(3) 2.6875(18) 170(3) .
O9 H9W2 O6 0.88(3) 1.97(3) 2.848(2) 175(2) 1_545
O4 H4 O5 0.95(2) 1.60(2) 2.5026(16) 157(2) .
O8 H8W2 O5 0.91(3) 1.94(3) 2.811(2) 160(2) .
O9 H9W1 O8 0.92(3) 1.92(3) 2.842(2) 174(2) .
O7 H7W2 O9 0.90(3) 1.92(3) 2.813(2) 171(3) 2

loop_
_geom_torsion_atom_site_label_1
_geom_torsion_atom_site_label_2
_geom_torsion_atom_site_label_3
_geom_torsion_atom_site_label_4
_geom_torsion
O2 C1 C2 C11 -175.85(16)
O1 C1 C2 C11 3.4(2)
O2 C1 C2 C3 1.9(2)
O1 C1 C2 C3 -178.89(15)
C11 C2 C3 O3 -178.93(15)
C1 C2 C3 O3 3.3(2)
C11 C2 C3 C4 1.0(2)
C1 C2 C3 C4 -176.79(15)
O3 C3 C4 C5 -179.22(15)
C2 C3 C4 C5 0.9(2)
O3 C3 C4 C12 -4.4(2)
C2 C3 C4 C12 175.65(15)
C3 C4 C5 C6 176.32(15)
C12 C4 C5 C6 1.7(2)
C3 C4 C5 C10 -2.3(2)
C12 C4 C5 C10 -176.96(15)
C4 C5 C6 C7 179.90(16)
C10 C5 C6 C7 -1.4(2)
C5 C6 C7 C8 0.1(3)
C6 C7 C8 C9 0.9(3)
C7 C8 C9 C10 -0.6(3)
C8 C9 C10 C11 177.67(16)
C8 C9 C10 C5 -0.7(3)
C4 C5 C10 C9 -179.59(15)
C6 C5 C10 C9 1.7(2)
C4 C5 C10 C11 2.0(2)
C6 C5 C10 C11 -176.72(15)
C3 C2 C11 C10 -1.3(2)
C1 C2 C11 C10 176.41(15)
C9 C10 C11 C2 -178.52(16)
C5 C10 C11 C2 -0.1(2)
C3 C4 C12 C13 124.92(17)
C5 C4 C12 C13 -60.5(2)
C4 C12 C13 C14 124.81(16)
C4 C12 C13 C22 -60.2(2)
C22 C13 C14 O4 -178.89(14)
C12 C13 C14 O4 -3.7(2)
C22 C13 C14 C15 1.5(2)
C12 C13 C14 C15 176.68(14)
O4 C14 C15 C16 179.80(15)
C13 C14 C15 C16 -0.6(2)
O4 C14 C15 C23 -1.3(2)
C13 C14 C15 C23 178.31(14)
C14 C15 C16 C17 0.0(2)
C23 C15 C16 C17 -178.90(14)
C15 C16 C17 C18 -179.45(15)
C15 C16 C17 C22 -0.4(2)
C16 C17 C18 C19 177.31(15)
C22 C17 C18 C19 -1.7(2)
C17 C18 C19 C20 -0.4(2)
C18 C19 C20 C21 1.7(3)
C19 C20 C21 C22 -0.8(3)
C14 C13 C22 C21 175.89(15)
C12 C13 C22 C21 0.9(2)
C14 C13 C22 C17 -1.9(2)
C12 C13 C22 C17 -176.81(14)
C20 C21 C22 C13 -179.05(16)
C20 C21 C22 C17 -1.2(2)
C16 C17 C22 C13 1.3(2)
C18 C17 C22 C13 -179.62(15)
C16 C17 C22 C21 -176.57(14)
C18 C17 C22 C21 2.5(2)
C16 C15 C23 O6 -0.7(2)
C14 C15 C23 O6 -179.66(15)
C16 C15 C23 O5 178.61(16)
C14 C15 C23 O5 -0.3(2)
C7A N1A C2A C3A 60.3(2)
C6A N1A C2A C3A -60.1(2)
N1A C2A C3A N4A 0.7(2)
C2A C3A N4A C5A 58.6(2)
C2A C3A N4A C8A -59.7(2)
C8A N4A C5A C6A 59.4(2)
C3A N4A C5A C6A -59.1(2)
C2A N1A C6A C5A 59.4(2)
C7A N1A C6A C5A -61.2(2)
N4A C5A C6A N1A 0.9(3)
C2A N1A C7A C8A -61.62(19)
C6A N1A C7A C8A 59.79(19)
C5A N4A C8A C7A -60.97(19)
C3A N4A C8A C7A 58.3(2)
N1A C7A C8A N4A 1.4(2)
C7B N1B C2B C3B 54.33(19)
C6B N1B C2B C3B -66.71(19)
N1B C2B C3B N4B 10.8(2)
C2B C3B N4B C8B -66.0(2)
C2B C3B N4B C5B 52.1(2)
C3B N4B C5B C6B -63.92(19)
C8B N4B C5B C6B 54.07(19)
C2B N1B C6B C5B 55.75(18)
C7B N1B C6B C5B -64.65(18)
N4B C5B C6B N1B 9.1(2)
C2B N1B C7B C8B -67.39(18)
C6B N1B C7B C8B 53.37(19)
C3B N4B C8B C7B 52.60(19)
C5B N4B C8B C7B -65.98(18)
N1B C7B C8B N4B 11.2(2)
